data_4510986
loop_
_publ_author_name
'Ma, Zhenbo'
'Hopson, Russell'
'Cai, Chen'
'Han, Shuangbing'
'Moulton, Brian'

_publ_section_title
;
 Modifying Lipophilicities of Zn(II) Coordination Species by Introduction
 of Ancillary Ligands: A Supramolecular Chemistry Approach
;
_journal_issue 5
_journal_name_full 'Crystal Growth &amp; Design'
_journal_page_first 2376
_journal_paper_doi 10.1021/cg100192z
_journal_volume 10
_journal_year 2010
_chemical_formula_moiety '3(C22 H16 N4 O4 Zn), 5(H2 O)'
_chemical_formula_sum 'C22 H19.33333 N4 O5.66667 Zn'
_chemical_formula_weight 395.78
_chemical_name_systematic
; 
 bis(2-hydroxyl-Pyridine)-N-oxide)-zinc-mono(1,10-Phenanthroline) hydrate
;
_space_group_IT_number 2
_symmetry_cell_setting triclinic
_symmetry_space_group_name_Hall '-P 1'
_symmetry_space_group_name_H-M 'P -1'
_atom_sites_solution_hydrogens geom
_atom_sites_solution_primary direct
_atom_sites_solution_secondary difmap
_audit_creation_method SHELXL-97
_cell_angle_alpha 105.34(3)
_cell_angle_beta 94.59(3)
_cell_angle_gamma 98.05(3)
_cell_formula_units_Z 6
_cell_length_a 9.1837(18)
_cell_length_b 18.715(4)
_cell_length_c 19.053(4)
_cell_measurement_reflns_used 1727
_cell_measurement_temperature 90(2)
_cell_measurement_theta_max 25.43
_cell_measurement_theta_min 2.25
_cell_volume 3103.3(13)
_computing_cell_refinement 'Bruker SMART'
_computing_data_collection 'Bruker SMART'
_computing_data_reduction 'Bruker SAINT'
_computing_molecular_graphics 'Bruker SHELXTL'
_computing_publication_material 'Bruker SHELXTL'
_computing_structure_refinement 'Bruker SHELXTL'
_computing_structure_solution 'Bruker SHELXTL'
_diffrn_ambient_temperature 90(2)
_diffrn_measured_fraction_theta_full 0.891
_diffrn_measured_fraction_theta_max 0.891
_diffrn_measurement_device_type 'CCD area detector'
_diffrn_measurement_method 'phi and omega scans'
_diffrn_radiation_monochromator graphite
_diffrn_radiation_source 'fine-focus sealed tube'
_diffrn_radiation_type MoK\a
_diffrn_radiation_wavelength 0.71073
_diffrn_reflns_av_R_equivalents 0.0702
_diffrn_reflns_av_sigmaI/netI 0.1223
_diffrn_reflns_limit_h_max 8
_diffrn_reflns_limit_h_min -10
_diffrn_reflns_limit_k_max 22
_diffrn_reflns_limit_k_min -12
_diffrn_reflns_limit_l_max 22
_diffrn_reflns_limit_l_min -22
_diffrn_reflns_number 10726
_diffrn_reflns_theta_full 25.00
_diffrn_reflns_theta_max 25.00
_diffrn_reflns_theta_min 1.81
_exptl_absorpt_coefficient_mu 1.235
_exptl_absorpt_correction_T_max 0.8865
_exptl_absorpt_correction_T_min 0.5772
_exptl_absorpt_correction_type none
_exptl_crystal_colour colorless
_exptl_crystal_density_diffrn 1.592
_exptl_crystal_density_method 'not measured'
_exptl_crystal_description needle
_exptl_crystal_F_000 1528
_exptl_crystal_size_max 0.50
_exptl_crystal_size_mid 0.20
_exptl_crystal_size_min 0.10
_refine_diff_density_max 0.957
_refine_diff_density_min -0.928
_refine_diff_density_rms 0.120
_refine_ls_extinction_method none
_refine_ls_goodness_of_fit_ref 1.036
_refine_ls_hydrogen_treatment constr
_refine_ls_matrix_type full
_refine_ls_number_parameters 858
_refine_ls_number_reflns 9733
_refine_ls_number_restraints 6
_refine_ls_restrained_S_all 1.036
_refine_ls_R_factor_all 0.1210
_refine_ls_R_factor_gt 0.0791
_refine_ls_shift/su_max 0.000
_refine_ls_shift/su_mean 0.000
_refine_ls_structure_factor_coef Fsqd
_refine_ls_weighting_details 'calc w=1/[\s^2^(Fo^2^)+(0.0799P)^2^+0.0000P] where P=(Fo^2^+2Fc^2^)/3'
_refine_ls_weighting_scheme calc
_refine_ls_wR_factor_gt 0.1845
_refine_ls_wR_factor_ref 0.2014
_reflns_number_gt 6192
_reflns_number_total 9733
_reflns_threshold_expression >2sigma(I)
_cod_data_source_file complex3.cif
_cod_data_source_block complex3
_cod_depositor_comments
;
The following automatic conversions were performed:

'_symmetry_cell_setting' value 'Triclinic' changed to 'triclinic'
according to
/usr/data/users/saulius/automatic-downloads/retrospective/ACS/lib/dictionaries/cif_core.dic
dictionary named 'cif_core.dic' version 2.4.2 from 2011-04-26.

Automatic conversion script
Id: cif_fix_values 2281 2013-09-26 08:29:07Z andrius 
;
_cod_original_cell_volume 3103.3(11)
_cod_original_sg_symbol_H-M 'P-1   '
_cod_database_code 4510986

loop_
_symmetry_equiv_pos_as_xyz
'x, y, z'
'-x, -y, -z'

loop_
_atom_site_label
_atom_site_type_symbol
_atom_site_fract_x
_atom_site_fract_y
_atom_site_fract_z
_atom_site_U_iso_or_equiv
_atom_site_adp_type
_atom_site_occupancy
_atom_site_symmetry_multiplicity
_atom_site_calc_flag
_atom_site_refinement_flags
C1 C 0.7301(9) 0.1624(4) 1.0519(4) 0.0159(17) Uani 1 1 d .
C2 C 0.4165(9) 0.4239(4) 0.9289(5) 0.026(2) Uani 1 1 d .
H2 H 0.3636 0.4609 0.9542 0.031 Uiso 1 1 calc R
C3 C 0.5719(9) 0.3168(4) 0.8612(4) 0.0215(18) Uani 1 1 d .
C4 C 0.4350(9) 0.3629(4) 0.9542(4) 0.0234(19) Uani 1 1 d .
H4 H 0.3911 0.3582 0.9966 0.028 Uiso 1 1 calc R
C5 C 0.6572(9) 0.2606(4) 0.8286(4) 0.0193(18) Uani 1 1 d .
C6 C 0.2411(9) 0.1556(4) 0.9671(4) 0.0189(18) Uani 1 1 d .
C7 C 0.7179(9) 0.2637(4) 0.7634(4) 0.0198(18) Uani 1 1 d .
C8 C 0.4772(9) 0.4304(4) 0.8652(4) 0.0223(19) Uani 1 1 d .
H8 H 0.4641 0.4713 0.8459 0.027 Uiso 1 1 calc R
C9 C 0.7997(9) 0.2061(4) 0.7334(4) 0.0244(19) Uani 1 1 d .
H9 H 0.8427 0.2054 0.6896 0.029 Uiso 1 1 calc R
C10 C 0.5581(9) 0.3752(4) 0.8302(4) 0.0219(19) Uani 1 1 d .
C11 C 0.8159(9) 0.1526(5) 0.7674(5) 0.025(2) Uani 1 1 d .
H11 H 0.8712 0.1143 0.7477 0.031 Uiso 1 1 calc R
C12 C 0.6986(10) 0.3254(5) 0.7329(4) 0.027(2) Uani 1 1 d .
H12 H 0.7414 0.3284 0.6898 0.032 Uiso 1 1 calc R
C13 C 0.6223(10) 0.3776(5) 0.7640(4) 0.027(2) Uani 1 1 d .
H13 H 0.6097 0.4171 0.7426 0.033 Uiso 1 1 calc R
C14 C 0.7510(9) 0.1532(4) 0.8319(4) 0.0197(18) Uani 1 1 d .
H14 H 0.7624 0.1147 0.8549 0.024 Uiso 1 1 calc R
C15 C 1.0215(9) 0.6450(4) 0.0764(4) 0.0222(19) Uani 1 1 d .
H15 H 1.0624 0.6471 0.0326 0.027 Uiso 1 1 calc R
C16 C 0.8914(8) 0.6359(4) 0.2039(4) 0.0154(17) Uani 1 1 d .
C17 C 1.0466(9) 0.4789(4) 0.3882(4) 0.0201(18) Uani 1 1 d U
C18 C 0.5507(9) 0.4631(5) 0.2949(5) 0.0247(19) Uani 1 1 d .
C19 C 0.8777(9) 0.6970(4) 0.1737(4) 0.0212(19) Uani 1 1 d .
C20 C 1.0430(9) 0.5846(4) 0.1076(4) 0.0201(18) Uani 1 1 d .
C21 C 0.7378(9) 0.7440(4) 0.2710(5) 0.025(2) Uani 1 1 d .
H21 H 0.6859 0.7812 0.2969 0.030 Uiso 1 1 calc R
C22 C 0.7974(9) 0.7516(4) 0.2092(4) 0.0223(19) Uani 1 1 d .
H22 H 0.7847 0.7931 0.1908 0.027 Uiso 1 1 calc R
C23 C 1.1383(9) 0.4720(4) 0.1118(4) 0.0236(19) Uani 1 1 d .
H23 H 1.1940 0.4337 0.0926 0.028 Uiso 1 1 calc R
C24 C 0.9771(8) 0.5801(4) 0.1705(4) 0.0169(17) Uani 1 1 d .
C25 C 1.0709(9) 0.4726(4) 0.1749(4) 0.0229(19) Uani 1 1 d .
H25 H 1.0812 0.4340 0.1979 0.027 Uiso 1 1 calc R
C26 C 1.1234(9) 0.5271(4) 0.0776(4) 0.0228(19) Uani 1 1 d .
H26 H 1.1671 0.5266 0.0340 0.027 Uiso 1 1 calc R
C27 C 0.9445(9) 0.6990(4) 0.1081(4) 0.0231(19) Uani 1 1 d .
H27 H 0.9343 0.7388 0.0869 0.028 Uiso 1 1 calc R
C28 C 0.7539(9) 0.6804(4) 0.2958(4) 0.0204(18) Uani 1 1 d .
H28 H 0.7096 0.6753 0.3380 0.024 Uiso 1 1 calc R
C29 C 0.6079(8) 0.1482(4) 0.2524(4) 0.0147(16) Uani 1 1 d .
C30 C 1.0976(10) 0.1645(5) 0.3424(5) 0.0239(19) Uani 1 1 d .
C31 C 0.6027(9) 0.1842(4) 0.4807(4) 0.0203(18) Uani 1 1 d .
H31 H 0.5951 0.2208 0.4548 0.024 Uiso 1 1 calc R
C32 C 0.7695(8) 0.0175(4) 0.4628(4) 0.0161(17) Uani 1 1 d .
C33 C 0.5374(9) 0.1913(4) 0.5450(4) 0.0230(19) Uani 1 1 d .
H33 H 0.4848 0.2315 0.5617 0.028 Uiso 1 1 calc R
C34 C 0.9083(9) -0.0357(4) 0.3743(4) 0.0222(18) Uani 1 1 d .
H34 H 0.9525 -0.0353 0.3310 0.027 Uiso 1 1 calc R
C35 C 0.6900(9) 0.0772(4) 0.4924(4) 0.0186(18) Uani 1 1 d .
C36 C 0.6417(9) 0.0220(4) 0.5939(4) 0.0214(19) Uani 1 1 d .
H36 H 0.5991 0.0237 0.6380 0.026 Uiso 1 1 calc R
C37 C 0.5488(9) 0.1401(4) 0.5843(4) 0.0221(19) Uani 1 1 d .
H37 H 0.5057 0.1452 0.6287 0.027 Uiso 1 1 calc R
C38 C 0.7827(9) -0.0373(4) 0.4989(4) 0.0178(17) Uani 1 1 d .
C39 C 0.9255(9) -0.0928(4) 0.4048(5) 0.0242(19) Uani 1 1 d .
H39 H 0.9800 -0.1307 0.3830 0.029 Uiso 1 1 calc R
C40 C 0.6260(9) 0.0793(4) 0.5580(4) 0.0195(18) Uani 1 1 d .
C41 C 0.8632(9) -0.0947(4) 0.4670(4) 0.0187(18) Uani 1 1 d .
H41 H 0.8736 -0.1341 0.4889 0.022 Uiso 1 1 calc R
C42 C 0.7158(9) -0.0341(4) 0.5661(4) 0.0214(19) Uani 1 1 d .
H42 H 0.7245 -0.0718 0.5905 0.026 Uiso 1 1 calc R
C43 C 0.7981(9) 0.1214(4) 1.0928(4) 0.0230(19) Uani 1 1 d .
H43 H 0.7830 0.0682 1.0749 0.028 Uiso 1 1 calc R
C44 C 0.8859(10) 0.1561(5) 1.1579(5) 0.027(2) Uani 1 1 d .
H44 H 0.9334 0.1275 1.1843 0.032 Uiso 1 1 calc R
C45 C 0.9040(11) 0.2341(5) 1.1845(5) 0.035(2) Uani 1 1 d .
H45 H 0.9637 0.2592 1.2298 0.042 Uiso 1 1 calc R
C46 C 0.1012(10) 0.1353(4) 0.9887(4) 0.025(2) Uani 1 1 d .
H46 H 0.0781 0.1632 1.0347 0.030 Uiso 1 1 calc R
C47 C -0.0030(10) 0.0767(5) 0.9458(5) 0.031(2) Uani 1 1 d .
H47 H -0.0936 0.0626 0.9632 0.037 Uiso 1 1 calc R
C48 C 0.0258(9) 0.0385(4) 0.8769(4) 0.0228(19) Uani 1 1 d .
H48 H -0.0471 -0.0007 0.8460 0.027 Uiso 1 1 calc R
C49 C 0.1590(9) 0.0571(4) 0.8532(5) 0.0226(19) Uani 1 1 d .
H49 H 0.1793 0.0302 0.8063 0.027 Uiso 1 1 calc R
C50 C 0.4899(9) 0.3666(4) 0.1807(5) 0.0227(19) Uani 1 1 d .
H50 H 0.5183 0.3406 0.1353 0.027 Uiso 1 1 calc R
C51 C 0.5364(9) 0.1833(5) 0.2072(4) 0.0221(19) Uani 1 1 d .
H51 H 0.5490 0.2366 0.2204 0.027 Uiso 1 1 calc R
C52 C 0.4496(10) 0.1431(5) 0.1449(5) 0.028(2) Uani 1 1 d .
H52 H 0.4002 0.1683 0.1155 0.034 Uiso 1 1 calc R
C53 C 1.1911(10) 0.2671(5) 0.4488(5) 0.031(2) Uani 1 1 d .
H53 H 1.1767 0.2962 0.4960 0.037 Uiso 1 1 calc R
C54 C 1.3239(10) 0.2817(5) 0.4219(6) 0.042(3) Uani 1 1 d .
H54 H 1.3999 0.3216 0.4489 0.050 Uiso 1 1 calc R
C55 C 1.2344(10) 0.1804(5) 0.3147(5) 0.034(2) Uani 1 1 d .
H55 H 1.2492 0.1511 0.2677 0.040 Uiso 1 1 calc R
C56 C 1.1697(11) 0.5909(7) 0.4791(5) 0.047(3) Uani 1 1 d .
H56 H 1.1887 0.6441 0.4982 0.057 Uiso 1 1 calc R
C57 C 0.4096(10) 0.4386(5) 0.3123(5) 0.033(2) Uani 1 1 d .
H57 H 0.3824 0.4630 0.3585 0.040 Uiso 1 1 calc R
C58 C 0.3109(11) 0.3818(5) 0.2660(6) 0.040(3) Uani 1 1 d .
H58 H 0.2155 0.3676 0.2789 0.048 Uiso 1 1 calc R
C59 C 0.3521(10) 0.3452(5) 0.2000(5) 0.033(2) Uani 1 1 d .
H59 H 0.2849 0.3047 0.1672 0.040 Uiso 1 1 calc R
C60 C 0.8355(11) 0.2747(5) 1.1453(5) 0.033(2) Uani 1 1 d .
H60 H 0.8483 0.3279 1.1637 0.040 Uiso 1 1 calc R
C61 C 1.1196(11) 0.4364(7) 0.4234(6) 0.046(3) Uani 1 1 d .
H61 H 1.1007 0.3832 0.4050 0.056 Uiso 1 1 calc R
C62 C 0.4318(10) 0.0648(5) 0.1233(5) 0.030(2) Uani 1 1 d .
H62 H 0.3724 0.0362 0.0789 0.036 Uiso 1 1 calc R
C63 C 0.5049(10) 0.0292(5) 0.1695(4) 0.027(2) Uani 1 1 d .
H63 H 0.4944 -0.0240 0.1561 0.032 Uiso 1 1 calc R
C64 C 1.2174(12) 0.4694(7) 0.4834(6) 0.048(3) Uani 1 1 d .
H64 H 1.2688 0.4392 0.5061 0.058 Uiso 1 1 calc R
C65 C 1.2443(11) 0.5454(8) 0.5122(5) 0.052(3) Uani 1 1 d .
H65 H 1.3136 0.5677 0.5549 0.063 Uiso 1 1 calc R
C66 C 1.3424(11) 0.2357(6) 0.3534(6) 0.044(3) Uani 1 1 d .
H66 H 1.4335 0.2439 0.3340 0.053 Uiso 1 1 calc R
N1 N 0.8332(7) 0.0200(3) 0.4013(3) 0.0168(14) Uani 1 1 d .
N2 N 0.6753(7) 0.1284(3) 0.4540(3) 0.0189(15) Uani 1 1 d .
N3 N 0.6746(8) 0.2062(3) 0.8613(3) 0.0211(16) Uani 1 1 d .
N4 N 0.5117(7) 0.3098(3) 0.9221(3) 0.0188(15) Uani 1 1 d .
N5 N 0.9928(8) 0.5253(3) 0.2042(3) 0.0201(15) Uani 1 1 d .
N6 N 0.8272(7) 0.6280(3) 0.2634(4) 0.0193(15) Uani 1 1 d .
N7 N 1.0675(9) 0.5560(5) 0.4177(4) 0.047(2) Uani 1 1 d .
N8 N 0.5833(7) 0.4247(3) 0.2269(4) 0.0208(15) Uani 1 1 d .
N9 N 0.2626(8) 0.1144(4) 0.8969(4) 0.0221(16) Uani 1 1 d .
N10 N 0.7492(8) 0.2392(4) 1.0802(4) 0.0255(17) Uani 1 1 d .
N11 N 0.5908(8) 0.0708(4) 0.2334(4) 0.0293(18) Uani 1 1 d .
N12 N 1.0821(8) 0.2125(4) 0.4094(4) 0.0289(18) Uani 1 1 d .
O1 O 0.9517(6) 0.1999(3) 0.4351(3) 0.0243(13) Uani 1 1 d .
O2 O 0.9927(7) 0.1124(3) 0.3088(3) 0.0260(14) Uani 1 1 d .
O3 O 0.6936(6) 0.1853(3) 0.3137(3) 0.0238(13) Uani 1 1 d .
O4 O 0.6611(7) 0.0393(3) 0.2768(3) 0.0254(14) Uani 1 1 d .
O5 O 0.9906(7) 0.5947(3) 0.3838(3) 0.0386(17) Uani 1 1 d .
O6 O 0.9535(7) 0.4479(3) 0.3297(3) 0.0326(15) Uani 1 1 d .
O7 O 0.6494(6) 0.5170(3) 0.3355(3) 0.0251(13) Uani 1 1 d .
O8 O 0.7187(6) 0.4458(3) 0.2082(3) 0.0227(13) Uani 1 1 d .
O9 O 0.6808(7) 0.2768(3) 1.0418(3) 0.0264(14) Uani 1 1 d .
O10 O 0.6456(6) 0.1312(3) 0.9907(3) 0.0230(13) Uani 1 1 d .
O11 O 0.3920(6) 0.1335(3) 0.8739(3) 0.0194(12) Uani 1 1 d .
O12 O 0.3427(6) 0.2080(3) 1.0036(3) 0.0206(13) Uani 1 1 d .
O1W O 0.7430(6) 0.4305(3) 0.0611(3) 0.0216(12) Uiso 1 1 d .
H11W H 0.7703 0.4483 0.1002 0.026 Uiso 1 1 d R
H21W H 0.7274 0.3841 0.0441 0.026 Uiso 1 1 d R
O2W O 0.4132(6) 0.1090(3) 0.7251(3) 0.0231(13) Uiso 1 1 d .
H22W H 0.3867 0.0531 0.7021 0.028 Uiso 1 1 d R
H12W H 0.3879 0.1197 0.7772 0.028 Uiso 1 1 d R
O3W O 0.9398(7) 0.2475(3) 0.5885(3) 0.0317(14) Uiso 1 1 d .
H13W H 0.9667 0.3026 0.5936 0.038 Uiso 1 1 d R
H23W H 0.9614 0.2213 0.5440 0.038 Uiso 1 1 d R
O4W O 0.6994(8) 0.3362(4) 0.3338(4) 0.0519(19) Uiso 1 1 d .
H14W H 0.7850 0.3736 0.3289 0.062 Uiso 1 1 d R
H24W H 0.7168 0.2838 0.3297 0.062 Uiso 1 1 d R
O5W O 0.4802(12) 0.3773(5) 0.5792(6) 0.102(3) Uiso 1 1 d .
H25W H 0.4691 0.3886 0.6328 0.122 Uiso 1 1 d R
H15W H 0.5790 0.3909 0.5631 0.122 Uiso 1 1 d R
Zn1 Zn 0.54314(11) 0.20908(5) 0.95331(5) 0.0176(2) Uani 1 1 d .
Zn2 Zn 0.85402(11) 0.52676(5) 0.29266(5) 0.0198(3) Uani 1 1 d .
Zn3 Zn 0.80074(11) 0.11596(5) 0.36159(5) 0.0183(2) Uani 1 1 d .

loop_
_atom_site_aniso_label
_atom_site_aniso_U_11
_atom_site_aniso_U_22
_atom_site_aniso_U_33
_atom_site_aniso_U_23
_atom_site_aniso_U_13
_atom_site_aniso_U_12
C1 0.014(4) 0.017(4) 0.018(4) 0.008(3) 0.008(3) -0.003(3)
C2 0.018(5) 0.024(4) 0.034(5) 0.008(4) -0.005(4) 0.006(4)
C3 0.018(5) 0.025(4) 0.019(4) 0.004(3) -0.004(4) 0.001(4)
C4 0.019(5) 0.031(5) 0.019(4) 0.006(4) -0.004(4) 0.002(4)
C5 0.009(4) 0.026(4) 0.023(4) 0.008(3) 0.001(3) 0.001(3)
C6 0.018(5) 0.029(4) 0.019(4) 0.015(3) 0.010(4) 0.012(4)
C7 0.011(4) 0.025(4) 0.027(4) 0.013(4) -0.001(3) 0.002(3)
C8 0.015(5) 0.021(4) 0.030(5) 0.013(4) -0.008(4) -0.005(3)
C9 0.017(5) 0.036(5) 0.017(4) 0.006(4) -0.001(4) -0.003(4)
C10 0.016(5) 0.020(4) 0.025(4) 0.008(3) -0.005(4) -0.012(3)
C11 0.013(5) 0.032(5) 0.033(5) 0.012(4) 0.006(4) 0.003(4)
C12 0.025(5) 0.037(5) 0.022(4) 0.019(4) 0.001(4) -0.005(4)
C13 0.030(5) 0.031(5) 0.025(5) 0.016(4) 0.000(4) 0.001(4)
C14 0.017(5) 0.015(4) 0.028(4) 0.005(3) 0.007(4) 0.006(3)
C15 0.009(4) 0.037(5) 0.022(4) 0.015(4) -0.005(3) 0.000(4)
C16 0.010(4) 0.016(4) 0.019(4) 0.007(3) -0.005(3) -0.002(3)
C17 0.016(4) 0.028(3) 0.022(3) 0.015(3) 0.010(3) 0.004(3)
C18 0.017(5) 0.043(5) 0.026(5) 0.022(4) 0.007(4) 0.017(4)
C19 0.023(5) 0.023(4) 0.021(4) 0.018(3) -0.005(4) 0.001(4)
C20 0.014(5) 0.023(4) 0.019(4) 0.005(3) -0.001(3) -0.007(3)
C21 0.014(5) 0.018(4) 0.046(5) 0.011(4) 0.000(4) 0.011(3)
C22 0.022(5) 0.015(4) 0.030(5) 0.010(3) -0.004(4) -0.001(3)
C23 0.015(5) 0.024(4) 0.032(5) 0.011(4) 0.002(4) 0.001(4)
C24 0.007(4) 0.022(4) 0.024(4) 0.014(3) -0.001(3) -0.002(3)
C25 0.020(5) 0.018(4) 0.034(5) 0.010(4) 0.007(4) 0.008(3)
C26 0.018(5) 0.033(5) 0.020(4) 0.009(4) 0.005(4) 0.007(4)
C27 0.025(5) 0.027(4) 0.019(4) 0.014(4) -0.006(4) 0.002(4)
C28 0.014(4) 0.028(4) 0.019(4) 0.008(3) -0.002(3) 0.001(4)
C29 0.006(4) 0.022(4) 0.019(4) 0.010(3) 0.003(3) 0.004(3)
C30 0.018(5) 0.037(5) 0.029(5) 0.025(4) 0.007(4) 0.011(4)
C31 0.014(5) 0.019(4) 0.032(5) 0.010(3) 0.007(4) 0.006(3)
C32 0.009(4) 0.021(4) 0.015(4) 0.003(3) -0.006(3) 0.000(3)
C33 0.015(5) 0.025(4) 0.027(5) 0.006(4) 0.003(4) 0.001(4)
C34 0.015(5) 0.036(5) 0.016(4) 0.006(4) -0.001(3) 0.009(4)
C35 0.016(5) 0.023(4) 0.018(4) 0.009(3) 0.007(3) -0.001(3)
C36 0.023(5) 0.027(4) 0.017(4) 0.011(3) 0.005(4) 0.002(4)
C37 0.013(5) 0.027(4) 0.017(4) -0.004(3) -0.007(3) -0.003(4)
C38 0.016(5) 0.018(4) 0.020(4) 0.011(3) 0.000(3) -0.004(3)
C39 0.016(5) 0.020(4) 0.035(5) 0.005(4) -0.004(4) 0.007(4)
C40 0.013(5) 0.024(4) 0.025(4) 0.013(3) 0.004(4) 0.002(3)
C41 0.018(5) 0.014(4) 0.025(4) 0.008(3) 0.002(4) 0.000(3)
C42 0.020(5) 0.027(4) 0.021(4) 0.016(4) -0.001(4) 0.003(4)
C43 0.023(5) 0.026(4) 0.029(5) 0.016(4) 0.015(4) 0.008(4)
C44 0.020(5) 0.039(5) 0.029(5) 0.020(4) 0.006(4) 0.004(4)
C45 0.029(6) 0.051(6) 0.023(5) 0.017(4) -0.004(4) -0.011(5)
C46 0.027(5) 0.030(5) 0.023(4) 0.010(4) 0.014(4) 0.012(4)
C47 0.025(5) 0.037(5) 0.035(5) 0.014(4) 0.013(4) 0.009(4)
C48 0.017(5) 0.023(4) 0.028(5) 0.005(3) 0.001(4) 0.006(4)
C49 0.022(5) 0.024(4) 0.028(5) 0.012(4) 0.005(4) 0.011(4)
C50 0.017(5) 0.030(5) 0.030(5) 0.022(4) 0.002(4) 0.011(4)
C51 0.017(5) 0.034(5) 0.026(4) 0.019(4) 0.014(4) 0.012(4)
C52 0.020(5) 0.047(6) 0.028(5) 0.022(4) 0.003(4) 0.017(4)
C53 0.030(6) 0.036(5) 0.035(5) 0.023(4) -0.002(4) 0.007(4)
C54 0.010(5) 0.045(6) 0.077(8) 0.038(6) -0.011(5) -0.009(4)
C55 0.028(6) 0.040(5) 0.046(6) 0.028(5) 0.017(5) 0.009(5)
C56 0.030(6) 0.082(8) 0.031(6) 0.028(6) 0.003(5) -0.010(6)
C57 0.024(5) 0.053(6) 0.037(5) 0.029(5) 0.015(4) 0.014(5)
C58 0.016(5) 0.052(6) 0.064(7) 0.039(6) 0.008(5) 0.007(5)
C59 0.020(5) 0.033(5) 0.052(6) 0.024(5) -0.003(5) 0.001(4)
C60 0.044(6) 0.029(5) 0.027(5) 0.019(4) -0.003(4) -0.007(4)
C61 0.027(6) 0.087(8) 0.041(6) 0.041(6) 0.011(5) 0.015(6)
C62 0.026(5) 0.043(5) 0.021(5) 0.014(4) 0.005(4) -0.004(4)
C63 0.024(5) 0.033(5) 0.027(5) 0.013(4) 0.004(4) 0.008(4)
C64 0.029(7) 0.076(8) 0.051(7) 0.027(6) 0.029(6) 0.012(6)
C65 0.018(6) 0.120(11) 0.028(6) 0.041(7) 0.001(4) 0.003(6)
C66 0.025(6) 0.064(7) 0.065(7) 0.043(6) 0.018(5) 0.026(5)
N1 0.015(4) 0.020(3) 0.015(3) 0.005(3) 0.000(3) 0.005(3)
N2 0.016(4) 0.020(3) 0.022(3) 0.013(3) -0.005(3) -0.001(3)
N3 0.021(4) 0.018(3) 0.021(4) 0.006(3) -0.005(3) -0.006(3)
N4 0.017(4) 0.021(3) 0.020(3) 0.008(3) 0.001(3) 0.002(3)
N5 0.019(4) 0.022(4) 0.020(3) 0.013(3) -0.001(3) -0.003(3)
N6 0.019(4) 0.013(3) 0.028(4) 0.008(3) 0.006(3) 0.005(3)
N7 0.024(5) 0.098(7) 0.032(5) 0.042(5) 0.003(4) 0.008(5)
N8 0.012(4) 0.024(4) 0.032(4) 0.015(3) 0.006(3) 0.006(3)
N9 0.022(4) 0.027(4) 0.024(4) 0.013(3) 0.011(3) 0.009(3)
N10 0.024(4) 0.036(4) 0.017(3) 0.013(3) 0.002(3) -0.001(3)
N11 0.025(5) 0.035(4) 0.033(4) 0.015(3) 0.015(4) 0.005(3)
N12 0.017(4) 0.035(4) 0.048(5) 0.029(4) 0.016(4) 0.007(3)
O1 0.016(3) 0.031(3) 0.028(3) 0.013(3) 0.007(3) -0.002(3)
O2 0.023(4) 0.037(3) 0.027(3) 0.019(3) 0.012(3) 0.012(3)
O3 0.022(3) 0.027(3) 0.029(3) 0.015(3) 0.005(3) 0.011(3)
O4 0.035(4) 0.029(3) 0.016(3) 0.015(2) -0.006(3) 0.005(3)
O5 0.032(4) 0.051(4) 0.034(4) 0.027(3) -0.016(3) -0.003(3)
O6 0.035(4) 0.045(4) 0.028(3) 0.022(3) 0.010(3) 0.016(3)
O7 0.022(3) 0.035(3) 0.023(3) 0.014(3) 0.007(3) 0.006(3)
O8 0.018(3) 0.023(3) 0.029(3) 0.009(2) 0.009(3) 0.001(2)
O9 0.031(4) 0.024(3) 0.025(3) 0.016(3) -0.011(3) 0.000(3)
O10 0.025(3) 0.023(3) 0.024(3) 0.010(2) 0.007(3) 0.005(2)
O11 0.019(3) 0.026(3) 0.014(3) 0.007(2) 0.004(2) 0.000(2)
O12 0.018(3) 0.023(3) 0.020(3) 0.007(2) 0.004(2) -0.002(2)
Zn1 0.0168(5) 0.0219(5) 0.0161(5) 0.0080(4) 0.0026(4) 0.0038(4)
Zn2 0.0167(6) 0.0254(5) 0.0211(5) 0.0125(4) 0.0033(4) 0.0042(4)
Zn3 0.0189(6) 0.0229(5) 0.0181(5) 0.0116(4) 0.0067(4) 0.0068(4)

loop_
_atom_type_symbol
_atom_type_description
_atom_type_scat_dispersion_real
_atom_type_scat_dispersion_imag
_atom_type_scat_source
C C 0.0033 0.0016 'International Tables Vol C Tables 4.2.6.8 and 6.1.1.4'
H H 0.0000 0.0000 'International Tables Vol C Tables 4.2.6.8 and 6.1.1.4'
N N 0.0061 0.0033 'International Tables Vol C Tables 4.2.6.8 and 6.1.1.4'
O O 0.0106 0.0060 'International Tables Vol C Tables 4.2.6.8 and 6.1.1.4'
Zn Zn 0.2839 1.4301 'International Tables Vol C Tables 4.2.6.8 and 6.1.1.4'

loop_
_geom_angle_atom_site_label_1
_geom_angle_atom_site_label_2
_geom_angle_atom_site_label_3
_geom_angle
O10 C1 N10 118.9(7)
O10 C1 C43 123.0(7)
N10 C1 C43 118.0(7)
C4 C2 C8 118.8(8)
N4 C3 C10 123.9(8)
N4 C3 C5 116.9(7)
C10 C3 C5 119.2(7)
N4 C4 C2 123.5(8)
N3 C5 C7 122.5(7)
N3 C5 C3 118.3(7)
C7 C5 C3 119.2(7)
O12 C6 N9 118.8(7)
O12 C6 C46 126.2(7)
N9 C6 C46 115.0(7)
C5 C7 C9 116.6(7)
C5 C7 C12 119.2(7)
C9 C7 C12 124.2(7)
C2 C8 C10 118.9(7)
C11 C9 C7 119.8(7)
C3 C10 C8 117.4(7)
C3 C10 C13 120.5(8)
C8 C10 C13 122.1(7)
C9 C11 C14 120.2(8)
C13 C12 C7 121.1(8)
C12 C13 C10 120.7(8)
N3 C14 C11 121.6(7)
C27 C15 C20 121.5(7)
N6 C16 C19 122.5(7)
N6 C16 C24 118.1(6)
C19 C16 C24 119.4(7)
O6 C17 C61 121.3(8)
O6 C17 N7 119.1(8)
C61 C17 N7 119.5(9)
O7 C18 N8 118.1(7)
O7 C18 C57 126.5(8)
N8 C18 C57 115.4(8)
C22 C19 C16 117.8(7)
C22 C19 C27 123.6(7)
C16 C19 C27 118.7(7)
C24 C20 C26 116.8(7)
C24 C20 C15 118.9(7)
C26 C20 C15 124.2(7)
C22 C21 C28 119.5(8)
C21 C22 C19 118.8(7)
C26 C23 C25 119.4(8)
N5 C24 C20 122.9(7)
N5 C24 C16 116.7(6)
C20 C24 C16 120.4(7)
N5 C25 C23 122.5(7)
C23 C26 C20 119.8(7)
C15 C27 C19 121.0(7)
N6 C28 C21 123.1(7)
O3 C29 N11 117.1(7)
O3 C29 C51 123.2(7)
N11 C29 C51 119.7(7)
O2 C30 N12 120.3(7)
O2 C30 C55 124.2(8)
N12 C30 C55 115.5(8)
N2 C31 C33 122.6(7)
N1 C32 C38 123.7(7)
N1 C32 C35 116.7(6)
C38 C32 C35 119.6(7)
C37 C33 C31 120.1(8)
N1 C34 C39 124.5(7)
N2 C35 C40 122.8(7)
N2 C35 C32 117.7(6)
C40 C35 C32 119.5(7)
C42 C36 C40 121.0(7)
C33 C37 C40 119.4(7)
C32 C38 C41 116.8(7)
C32 C38 C42 120.0(7)
C41 C38 C42 123.1(7)
C41 C39 C34 119.0(8)
C35 C40 C37 116.5(7)
C35 C40 C36 119.6(7)
C37 C40 C36 123.9(7)
C39 C41 C38 119.6(7)
C36 C42 C38 120.4(7)
C44 C43 C1 121.7(8)
C43 C44 C45 118.7(8)
C60 C45 C44 120.0(9)
C47 C46 C6 122.5(7)
C46 C47 C48 119.3(8)
C49 C48 C47 120.1(8)
N9 C49 C48 120.1(7)
N8 C50 C59 119.2(8)
C52 C51 C29 121.3(8)
C51 C52 C62 120.6(8)
N12 C53 C54 121.1(9)
C53 C54 C66 117.6(9)
C66 C55 C30 121.4(9)
N7 C56 C65 118.1(11)
C58 C57 C18 123.0(9)
C57 C58 C59 118.4(9)
C58 C59 C50 120.8(9)
N10 C60 C45 120.6(8)
C64 C61 C17 120.6(11)
C52 C62 C63 117.9(8)
N11 C63 C62 120.8(8)
C61 C64 C65 121.2(12)
C64 C65 C56 120.1(10)
C55 C66 C54 121.3(9)
C34 N1 C32 116.3(6)
C34 N1 Zn3 129.1(5)
C32 N1 Zn3 114.5(5)
C31 N2 C35 118.6(7)
C31 N2 Zn3 126.9(5)
C35 N2 Zn3 114.0(5)
C14 N3 C5 119.5(7)
C14 N3 Zn1 126.8(5)
C5 N3 Zn1 113.3(5)
C4 N4 C3 117.5(7)
C4 N4 Zn1 127.5(5)
C3 N4 Zn1 114.9(5)
C25 N5 C24 118.5(7)
C25 N5 Zn2 127.5(5)
C24 N5 Zn2 113.4(5)
C28 N6 C16 118.3(6)
C28 N6 Zn2 127.2(5)
C16 N6 Zn2 114.6(5)
O5 N7 C17 117.7(8)
O5 N7 C56 122.0(9)
C17 N7 C56 120.3(9)
C50 N8 O8 119.3(6)
C50 N8 C18 123.2(7)
O8 N8 C18 117.5(7)
O11 N9 C49 120.5(6)
O11 N9 C6 116.5(7)
C49 N9 C6 123.0(7)
O9 N10 C60 121.8(7)
O9 N10 C1 117.1(7)
C60 N10 C1 121.0(7)
O4 N11 C63 122.0(7)
O4 N11 C29 118.3(7)
C63 N11 C29 119.7(7)
C53 N12 O1 120.7(7)
C53 N12 C30 123.0(7)
O1 N12 C30 116.2(7)
N12 O1 Zn3 112.7(5)
C30 O2 Zn3 112.5(5)
C29 O3 Zn3 113.0(5)
N11 O4 Zn3 113.2(5)
N7 O5 Zn2 112.4(6)
C17 O6 Zn2 112.0(5)
C18 O7 Zn2 113.7(5)
N8 O8 Zn2 112.7(4)
N10 O9 Zn1 113.3(4)
C1 O10 Zn1 111.8(5)
N9 O11 Zn1 114.1(4)
C6 O12 Zn1 112.4(5)
O9 Zn1 O11 172.1(2)
O9 Zn1 O10 78.4(2)
O11 Zn1 O10 97.3(2)
O9 Zn1 O12 97.5(2)
O11 Zn1 O12 76.8(2)
O10 Zn1 O12 102.8(2)
O9 Zn1 N4 87.5(2)
O11 Zn1 N4 98.1(2)
O10 Zn1 N4 160.9(2)
O12 Zn1 N4 91.7(2)
O9 Zn1 N3 103.9(2)
O11 Zn1 N3 82.9(2)
O10 Zn1 N3 94.8(2)
O12 Zn1 N3 154.6(2)
N4 Zn1 N3 76.0(2)
O5 Zn2 O8 171.5(2)
O5 Zn2 O6 78.8(3)
O8 Zn2 O6 93.4(2)
O5 Zn2 O7 100.8(2)
O8 Zn2 O7 77.4(2)
O6 Zn2 O7 101.0(2)
O5 Zn2 N6 86.8(2)
O8 Zn2 N6 101.6(2)
O6 Zn2 N6 160.6(3)
O7 Zn2 N6 94.4(2)
O5 Zn2 N5 103.0(3)
O8 Zn2 N5 80.5(2)
O6 Zn2 N5 94.0(2)
O7 Zn2 N5 153.9(2)
N6 Zn2 N5 76.5(2)
O4 Zn3 O1 171.6(2)
O4 Zn3 O3 77.9(2)
O1 Zn3 O3 97.1(2)
O4 Zn3 O2 96.4(2)
O1 Zn3 O2 77.9(2)
O3 Zn3 O2 101.3(2)
O4 Zn3 N2 104.2(2)
O1 Zn3 N2 82.8(2)
O3 Zn3 N2 95.4(2)
O2 Zn3 N2 155.8(2)
O4 Zn3 N1 85.6(2)
O1 Zn3 N1 100.7(2)
O3 Zn3 N1 159.4(2)
O2 Zn3 N1 92.7(2)
N2 Zn3 N1 76.6(2)

loop_
_geom_bond_atom_site_label_1
_geom_bond_atom_site_label_2
_geom_bond_distance
C1 O10 1.292(9)
C1 N10 1.375(10)
C1 C43 1.399(11)
C2 C4 1.377(11)
C2 C8 1.402(11)
C3 N4 1.354(10)
C3 C10 1.389(11)
C3 C5 1.438(11)
C4 N4 1.343(10)
C5 N3 1.349(10)
C5 C7 1.414(11)
C6 O12 1.263(9)
C6 N9 1.401(9)
C6 C46 1.413(11)
C7 C9 1.422(11)
C7 C12 1.449(11)
C8 C10 1.412(11)
C9 C11 1.347(11)
C10 C13 1.442(11)
C11 C14 1.406(11)
C12 C13 1.322(12)
C14 N3 1.324(9)
C15 C27 1.353(11)
C15 C20 1.438(11)
C16 N6 1.351(9)
C16 C19 1.425(10)
C16 C24 1.440(10)
C17 O6 1.295(10)
C17 C61 1.375(13)
C17 N7 1.382(12)
C18 O7 1.287(10)
C18 N8 1.382(10)
C18 C57 1.408(12)
C19 C22 1.404(11)
C19 C27 1.442(11)
C20 C24 1.402(10)
C20 C26 1.412(11)
C21 C22 1.369(11)
C21 C28 1.414(11)
C23 C26 1.374(11)
C23 C25 1.393(11)
C24 N5 1.365(9)
C25 N5 1.330(10)
C28 N6 1.315(10)
C29 O3 1.317(9)
C29 N11 1.379(10)
C29 C51 1.391(11)
C30 O2 1.264(10)
C30 N12 1.384(11)
C30 C55 1.425(12)
C31 N2 1.328(9)
C31 C33 1.390(11)
C32 N1 1.360(9)
C32 C38 1.391(10)
C32 C35 1.435(10)
C33 C37 1.372(11)
C34 N1 1.342(10)
C34 C39 1.367(11)
C35 N2 1.367(9)
C35 C40 1.415(10)
C36 C42 1.345(11)
C36 C40 1.433(10)
C37 C40 1.425(11)
C38 C41 1.421(10)
C38 C42 1.454(10)
C39 C41 1.363(11)
C43 C44 1.370(11)
C44 C45 1.394(12)
C45 C60 1.374(13)
C46 C47 1.376(12)
C47 C48 1.384(11)
C48 C49 1.369(11)
C49 N9 1.364(10)
C50 N8 1.343(10)
C50 C59 1.382(12)
C51 C52 1.348(11)
C52 C62 1.395(12)
C53 N12 1.340(11)
C53 C54 1.381(13)
C54 C66 1.398(14)
C55 C66 1.339(13)
C56 N7 1.388(12)
C56 C65 1.404(15)
C57 C58 1.354(13)
C58 C59 1.373(13)
C60 N10 1.366(10)
C61 C64 1.342(14)
C62 C63 1.418(12)
C63 N11 1.371(11)
C64 C65 1.361(15)
N1 Zn3 2.172(6)
N2 Zn3 2.160(7)
N3 Zn1 2.200(7)
N4 Zn1 2.169(6)
N5 Zn2 2.190(6)
N6 Zn2 2.152(6)
N7 O5 1.325(10)
N8 O8 1.356(8)
N9 O11 1.333(8)
N10 O9 1.321(9)
N11 O4 1.315(9)
N12 O1 1.344(8)
O1 Zn3 2.066(6)
O2 Zn3 2.099(5)
O3 Zn3 2.080(5)
O4 Zn3 2.059(6)
O5 Zn2 2.060(6)
O6 Zn2 2.082(6)
O7 Zn2 2.112(6)
O8 Zn2 2.072(6)
O9 Zn1 2.031(6)
O10 Zn1 2.084(6)
O11 Zn1 2.049(5)
O12 Zn1 2.142(5)
